data_4030608
loop_
_publ_author_name
'Wei Qiu'
'Li Li'
'Juzheng Liu'
'Xiaofeng Zheng'
'Yuguo Fan'
'Chunting Sun'
'Qijun Huang'
'Jingweng Zhang'

_publ_section_title
;
 Synthesis and characterization of a dimolybdenum (V) complex
;
_journal_name_full 'European Journal of Solid State and Inorganic Chemistry'
_journal_page_first 1039
_journal_page_last 1048
_journal_volume 30
_journal_year 1993
_chemical_formula_sum 'C45 H31 Cl17 Mo4 O6'
_chemical_formula_weight 1654.2
_space_group_IT_number 5
_symmetry_cell_setting monoclinic
_symmetry_Int_Tables_number 5
_symmetry_space_group_name_Hall 'C 2y'
_symmetry_space_group_name_H-M 'C 1 2 1'
_cell_angle_alpha 90
_cell_angle_beta 101.35(2)
_cell_angle_gamma 90
_cell_formula_units_Z 2
_cell_length_a 16.763(3)
_cell_length_b 11.142(2)
_cell_length_c 15.694(3)
_cell_volume 2873.9(9)
_diffrn_ambient_temperature 293
_diffrn_radiation_probe x-ray
_diffrn_radiation_type MoK\a
_diffrn_radiation_wavelength 0.71069
_exptl_absorpt_coefficient_mu 1.68
_exptl_crystal_density_diffrn 1.912
_exptl_crystal_F_000 1612
_refine_ls_number_reflns 1788
_refine_ls_R_factor_gt 0.057
_cod_data_source_file EJSSIC-1993-30-1039-1048.cif
_cod_data_source_block Mo4O8
_cod_depositor_comments
;
No thermal parameter given, they were arbitrarily fixed to Biso = 2.
;
_cod_original_sg_symbol_H-M 'C 2'
_cod_database_code 4030608

loop_
_symmetry_equiv_pos_site_id
_symmetry_equiv_pos_as_xyz
1 x,y,z
2 -x,y,-z
3 1/2+x,1/2+y,z
4 1/2-x,1/2+y,-z

loop_
_atom_site_label
_atom_site_type_symbol
_atom_site_thermal_displace_type
_atom_site_fract_x
_atom_site_fract_y
_atom_site_fract_z
_atom_site_occupancy
_atom_site_U_iso_or_equiv
Cl8 Cl Uiso 1.1586(3) 0.9283(6) 0.06700 1.000 0.0253
Cl9 Cl Uiso 0.6647(3) 0.6406(6) 0.3019(3) 1.000 0.0253
C6 C Uiso 0.8795(10) 1.0373(15) 0.2336(9) 1.000 0.0253
C11 C Uiso 0.8665(9) 1.1603(17) 0.2593(9) 1.000 0.0253
C12 C Uiso 0.7862(10) 1.2010(16) 0.2606(10) 1.000 0.0253
C13 C Uiso 0.7725(11) 1.3173(18) 0.2805(12) 1.000 0.0253
C14 C Uiso 0.8393(11) 1.3959(18) 0.2993(11) 1.000 0.0253
C15 C Uiso 0.9150(12) 1.3602(18) 0.2925(11) 1.000 0.0253
C16 C Uiso 0.9306(9) 1.2421(18) 0.2782(11) 1.000 0.0253
C21 C Uiso 0.8253(10) 0.9412(15) 0.2506(10) 1.000 0.0253
C22 C Uiso 0.7918(11) 0.9428(18) 0.3232(12) 1.000 0.0253
C23 C Uiso 0.7421(10) 0.8502(18) 0.3398(11) 1.000 0.0253
C24 C Uiso 0.7230(9) 0.7556(18) 0.2790(10) 1.000 0.0253
C25 C Uiso 0.7542(11) 0.7561(18) 0.2043(12) 1.000 0.0253
C26 C Uiso 0.80450(10) 0.8474(8) 0.1911(11) 1.000 0.0253
C31 C Uiso 0.9449(9) 1.0101(9) 0.1896(8) 1.000 0.0253
C32 C Uiso 0.9853(10) 0.8956(17) 0.2051(12) 1.000 0.0253
C33 C Uiso 1.0516(9) 0.8714(7) 0.1651(11) 1.000 0.0253
C34 C Uiso 1.0759(9) 0.9604(17) 0.1148(11) 1.000 0.0253
C35 C Uiso 1.0392(10) 1.0706(16) 0.0997(10) 1.000 0.0253
C36 C Uiso 0.9759(10) 1.0965(16) 0.1399(9) 1.000 0.0253
Mo2 Mo Uiso 0.10048(12) 0.6503(2) 0.45275(13) 1.000 0.0253
Cl1 Cl Uiso -0.0645(3) 0.6973(5) 0.4070(3) 1.000 0.0253
Cl2 Cl Uiso 0.0868(3) 0.6004(5) 0.3099(3) 1.000 0.0253
Cl3 Cl Uiso 0.1235(5) 0.8408(6) 0.4265(5) 1.000 0.0253
O2 O Uiso 0.0549(7) 0.4837(11) 0.4711(7) 1.000 0.0253
O3 O Uiso 0.2088(5) 0.6050(10) 0.4955(6) 1.000 0.0253
C1 C Uiso 0.00000 0.434(2) 0.50000 1.000 0.0253
C2 C Uiso 0.00000 0.304(2) 0.50000 1.000 0.0253
C3 C Uiso 0.0709(10) 0.2354(16) 0.4883(11) 1.000 0.0253
C4 C Uiso 0.0674(11) 0.1115(17) 0.4883(12) 1.000 0.0253
C5 C Uiso 0.00000 0.048(3) 0.50000 1.000 0.0253
Mo1 Mo Uiso 0.09324(11) 0.50430 0.96130(13) 1.000 0.0253
Cl4 Cl Uiso 0.0368(3) 0.4093(5) 1.1028(3) 1.000 0.0253
Cl5 Cl Uiso 0.1609(3) 0.3271(6) 0.9641(4) 1.000 0.0253
Cl6 Cl Uiso 0.00000 0.6598(6) 1.00000 1.000 0.0253
Cl7 Cl Uiso 0.1956(4) 0.5847(6) 1.0593(5) 1.000 0.0253
O1 O Uiso 0.1106(8) 0.5745(13) 0.8693(7) 1.000 0.0253

loop_
_atom_type_symbol
_atom_type_description
_atom_type_scat_dispersion_real
_atom_type_scat_dispersion_imag
_atom_type_scat_source
C C 0.0033 0.0016 ' International Tables Vol C Tables 4.2.6.8 and 6.1.1.4'
Cl Cl 0.1484 0.1585 ' International Tables Vol C Tables 4.2.6.8 and 6.1.1.4'
Mo Mo -1.6832 0.6857 ' International Tables Vol C Tables 4.2.6.8 and 6.1.1.4'
O O 0.0106 0.0060 ' International Tables Vol C Tables 4.2.6.8 and 6.1.1.4'

loop_
_geom_angle_atom_site_label_1
_geom_angle_atom_site_label_2
_geom_angle_atom_site_label_3
_geom_angle
_geom_angle_site_symmetry_1
_geom_angle_site_symmetry_3
_geom_angle_publ_flag
Cl1 Mo2 Cl2 83.62(17) . . yes
Cl1 Mo2 Cl3 88.4(3) . . yes
Cl1 Mo2 O2 80.0(4) . . yes
Cl1 Mo2 O3 172.3(3) . . yes
Cl1 Mo2 Cl1 77.44(16) . 2_556 yes
Cl2 Mo2 Cl3 92.2(3) . . yes
Cl2 Mo2 O2 87.1(3) . . yes
Cl2 Mo2 O3 100.9(3) . . yes
Cl1 Mo2 Cl2 160.3(2) 2_556 . yes
Cl3 Mo2 O2 168.4(4) . . yes
Cl3 Mo2 O3 97.6(4) . . yes
Cl1 Mo2 Cl3 92.6(3) 2_556 . yes
O2 Mo2 O3 93.9(5) . . yes
Cl1 Mo2 O2 84.4(3) 2_556 . yes
Cl1 Mo2 O3 97.4(3) 2_556 . yes
Cl4 Mo1 Cl4 75.49(16) . 2_557 yes
Cl5 Mo1 Cl7 91.3(2) . . yes
Cl5 Mo1 O1 104.2(5) . . yes
Cl4 Mo1 Cl5 91.9(2) 2_557 . yes
Cl6 Mo1 Cl7 89.26(19) . . yes
Cl6 Mo1 O1 96.1(5) . . yes
Cl4 Mo1 Cl6 81.39(16) 2_557 . yes
Cl7 Mo1 O1 99.3(5) . . yes
Cl4 Mo1 Cl7 161.3(2) 2_557 . yes
Cl4 Mo1 O1 97.8(5) 2_557 . yes
Cl5 Mo1 Cl6 159.3(2) . . yes
Cl4 Mo1 Cl5 84.32(19) . . yes
Cl4 Mo1 Cl6 75.05(15) . . yes
Cl4 Mo1 Cl7 86.5(2) . . yes
Cl4 Mo1 O1 169.5(5) . . yes
Mo2 Cl1 Mo2 97.85(17) . 2_556 yes
Mo1 Cl4 Mo1 85.59(16) . 2_557 yes
Mo1 Cl6 Mo1 91.7(2) . 2_557 yes
Mo2 O2 C1 141.6(13) . . yes
C11 C6 C21 120.4(14) . . no
C21 C6 C31 119.5(14) . . no
C11 C6 C31 120.1(14) . . no
C6 C11 C12 119.8(15) . . no
C6 C11 C16 121.5(15) . . no
C12 C11 C16 118.6(17) . . no
C11 C12 C13 120.6(16) . . no
C12 C13 C14 118.5(17) . . no
C13 C14 C15 121.4(18) . . no
C14 C15 C16 120.5(18) . . no
C11 C16 C15 119.9(16) . . no
C22 C21 C26 118.5(15) . . no
C6 C21 C22 121.0(15) . . no
C6 C21 C26 120.5(13) . . no
C21 C22 C23 120.6(17) . . no
C22 C23 C24 119.6(16) . . no
Cl9 C24 C25 121.1(15) . . yes
C23 C24 C25 119.9(17) . . no
Cl9 C24 C23 119.0(12) . . yes
C24 C25 C26 118.9(17) . . no
C21 C26 C25 122.4(15) . . no
C6 C31 C36 121.6(12) . . no
C32 C31 C36 119.2(14) . . no
C6 C31 C32 118.8(13) . . no
C31 C32 C33 118.7(15) . . no
C32 C33 C34 117.8(13) . . no
Cl8 C34 C35 118.5(13) . . yes
C33 C34 C35 124.7(15) . . no
Cl8 C34 C33 116.7(13) . . yes
C34 C35 C36 118.1(16) . . no
C31 C36 C35 121.2(16) . . no
O2 C1 O2 127(2) . 2_556 yes
O2 C1 C2 116.7(11) . . yes
O2 C1 C2 116.7(11) 2_556 . yes
C1 C2 C3 121.7(10) . 2_556 no
C3 C2 C3 116.6(18) . 2_556 no
C1 C2 C3 121.7(10) . . no
C2 C3 C4 119.3(16) . . no
C3 C4 C5 123(2) . . no
C4 C5 C4 118(3) . 2_556 no

loop_
_geom_bond_atom_site_label_1
_geom_bond_atom_site_label_2
_geom_bond_distance
_geom_bond_site_symmetry_2
_geom_bond_publ_flag
Mo2 Cl3 2.211(7) . yes
Mo2 Cl1 2.767(6) . yes
Mo2 Cl2 2.277(5) . yes
Mo2 Cl1 2.451(5) 2_556 yes
Mo2 O2 2.049(12) . yes
Mo2 O3 1.877(9) . yes
Mo1 Cl7 2.252(7) . yes
Mo1 Cl4 2.454(5) 2_557 yes
Mo1 Cl4 2.788(5) . yes
Mo1 O1 1.717(12) . yes
Mo1 Cl6 2.487(5) . yes
Mo1 Cl5 2.273(6) . yes
Cl8 C34 1.738(17) . yes
Cl9 C24 1.692(19) . yes
O2 C1 1.234(15) . yes
C6 C11 1.46(2) . no
C6 C21 1.46(2) . no
C6 C31 1.44(2) . no
C11 C16 1.40(2) . no
C11 C12 1.42(2) . no
C12 C13 1.36(3) . no
C13 C14 1.41(3) . no
C14 C15 1.35(3) . no
C15 C16 1.37(3) . no
C21 C22 1.37(2) . no
C21 C26 1.40(2) . no
C22 C23 1.38(3) . no
C23 C24 1.42(3) . no
C24 C25 1.38(2) . no
C25 C26 1.36(2) . no
C31 C32 1.44(2) . no
C31 C36 1.40(2) . no
C32 C33 1.41(2) . no
C33 C34 1.38(2) . no
C34 C35 1.37(3) . no
C35 C36 1.37(2) . no
C1 C2 1.45(3) . no
C2 C3 1.46(2) . no
C2 C3 1.46(2) 2_556 no
C3 C4 1.38(3) . no
C4 C5 1.38(3) . no

loop_
_geom_torsion_atom_site_label_1
_geom_torsion_atom_site_label_2
_geom_torsion_atom_site_label_3
_geom_torsion_atom_site_label_4
_geom_torsion
_geom_torsion_site_symmetry_1
_geom_torsion_site_symmetry_3
_geom_torsion_site_symmetry_4
_geom_torsion_publ_flag
O3 Mo2 O2 C1 134.4(12) . . . no
Cl1 Mo2 O2 C1 37.4(12) 2_556 . . no
Cl1 Mo2 Cl1 Mo2 21.66(17) . 2_556 2_556 no
Cl3 Mo2 Cl1 Mo2 109.4(3) . 2_556 2_556 no
O2 Mo2 Cl1 Mo2 -59.3(4) . 2_556 2_556 no
O3 Mo2 Cl1 Mo2 -152.5(4) . 2_556 2_556 no
Cl1 Mo2 O2 C1 -40.8(12) . . . no
Cl2 Mo2 O2 C1 -124.8(12) . . . no
O2 Mo2 Cl1 Mo2 61.8(3) . . 2_556 no
Cl2 Mo2 Cl1 Mo2 150.0(2) . . 2_556 no
Cl3 Mo2 Cl1 Mo2 -117.6(3) . . 2_556 no
Cl1 Mo2 Cl1 Mo2 -24.63(19) 2_556 . 2_556 no
O1 Mo1 Cl4 Mo1 -131.0(5) . 2_557 2_557 no
Cl4 Mo1 Cl4 Mo1 40.77(14) . 2_557 2_557 no
Cl5 Mo1 Cl4 Mo1 124.41(19) . 2_557 2_557 no
Cl7 Mo1 Cl4 Mo1 127.1(2) . . 2_557 no
Cl4 Mo1 Cl4 Mo1 -47.90(17) 2_557 . 2_557 no
Cl4 Mo1 Cl6 Mo1 -36.20(12) . . 2_557 no
Cl5 Mo1 Cl6 Mo1 -31.2(5) . . 2_557 no
Cl7 Mo1 Cl6 Mo1 -122.81(19) . . 2_557 no
O1 Mo1 Cl6 Mo1 138.0(4) . . 2_557 no
Cl6 Mo1 Cl4 Mo1 36.89(13) . . 2_557 no
Cl5 Mo1 Cl4 Mo1 -141.3(2) . . 2_557 no
Mo2 O2 C1 O2 3.3(17) . . 2_556 no
Mo2 O2 C1 C2 -176.7(9) . . . no
C11 C6 C31 C36 -26(2) . . . no
C21 C6 C31 C32 -35(2) . . . no
C21 C6 C31 C36 152.6(14) . . . no
C31 C6 C11 C16 -28(2) . . . no
C11 C6 C21 C22 -34(2) . . . no
C31 C6 C21 C22 147.2(16) . . . no
C31 C6 C21 C26 -35(2) . . . no
C21 C6 C11 C12 -31(2) . . . no
C21 C6 C11 C16 153.0(15) . . . no
C31 C6 C11 C12 148.0(14) . . . no
C11 C6 C31 C32 146.8(14) . . . no
C11 C6 C21 C26 143.8(14) . . . no
C16 C11 C12 C13 0(2) . . . no
C6 C11 C12 C13 -176.9(15) . . . no
C12 C11 C16 C15 -4(2) . . . no
C6 C11 C16 C15 172.6(15) . . . no
C11 C12 C13 C14 0(3) . . . no
C12 C13 C14 C15 4(3) . . . no
C13 C14 C15 C16 -9(3) . . . no
C14 C15 C16 C11 8(3) . . . no
C6 C21 C22 C23 -178.5(16) . . . no
C6 C21 C26 C25 -180.0(15) . . . no
C22 C21 C26 C25 -2(2) . . . no
C26 C21 C22 C23 4(3) . . . no
C21 C22 C23 C24 -3(3) . . . no
C22 C23 C24 Cl9 178.0(14) . . . no
C22 C23 C24 C25 0(3) . . . no
C23 C24 C25 C26 1(3) . . . no
Cl9 C24 C25 C26 -176.4(12) . . . no
C24 C25 C26 C21 0(2) . . . no
C6 C31 C32 C33 -177.1(14) . . . no
C36 C31 C32 C33 -4(2) . . . no
C32 C31 C36 C35 6(2) . . . no
C6 C31 C36 C35 178.7(14) . . . no
C31 C32 C33 C34 2(2) . . . no
C32 C33 C34 Cl8 179.4(13) . . . no
C32 C33 C34 C35 -1(3) . . . no
C33 C34 C35 C36 3(3) . . . no
Cl8 C34 C35 C36 -177.9(12) . . . no
C34 C35 C36 C31 -5(2) . . . no
O2 C1 C2 C3 -164.6(10) 2_556 . . no
O2 C1 C2 C3 15.4(10) . . . no
O2 C1 C2 C3 -164.6(10) . . 2_556 no
C3 C2 C3 C4 0.4(19) 2_556 . . no
C1 C2 C3 C4 -179.6(12) . . . no
C2 C3 C4 C5 -1(2) . . . no
C3 C4 C5 C4 0(2) . . 2_556 no
